data_4323111
loop_
_publ_author_name
'Robert E. Bachman'
'David F. Andretta'

_publ_section_title
;
 Metal-Ligand Bonding in Coinage Metal-Phosphine Complexes: The Synthesis
 and Structure of Some Low-Coordinate Silver(I)-Phosphine Complexes
;
_journal_name_full 'Inorganic Chemistry'
_journal_page_first 5657
_journal_page_last 5663
_journal_paper_doi 10.1021/ic980726k
_journal_volume 37
_journal_year 1998
_chemical_formula_sum 'C38.5 H34 Ag B Cl F4 N P2'
_chemical_formula_weight 802.74
_chemical_melting_point 467
_chemical_name_systematic
; 
 ? 
;
_space_group_IT_number 15
_symmetry_cell_setting monoclinic
_symmetry_space_group_name_Hall '-C 2yc'
_symmetry_space_group_name_H-M 'C 1 2/c 1'
_atom_sites_solution_hydrogens difmap
_atom_sites_solution_primary direct
_atom_sites_solution_secondary difmap
_audit_creation_method SHELXL
_cell_angle_alpha 90.00
_cell_angle_beta 97.53(3)
_cell_angle_gamma 90.00
_cell_formula_units_Z 8
_cell_length_a 22.928(5)
_cell_length_b 12.700(3)
_cell_length_c 25.156(5)
_cell_measurement_temperature 173(2)
_cell_volume 7262(3)
_computing_cell_refinement 'Bruker SMART/SAINT'
_computing_data_collection 'Bruker SMART'
_computing_data_reduction 'Bruker SHELXTL'
_computing_molecular_graphics 'Bruker SHELXTL'
_computing_publication_material 'Bruker SHELXTL'
_computing_structure_refinement 'SHELXL-93 (Sheldrick, 1993)'
_computing_structure_solution 'SHELXS-86 (Sheldrick, 1990)'
_diffrn_ambient_temperature 173(2)
_diffrn_measurement_device 'Bruker SMART 1K CCD'
_diffrn_measurement_method 'phi and omega scans'
_diffrn_radiation_monochromator graphite
_diffrn_radiation_source 'fine-focus sealed tube'
_diffrn_radiation_type MoK\a
_diffrn_radiation_wavelength 0.71073
_diffrn_reflns_av_R_equivalents 0.0346
_diffrn_reflns_av_sigmaI/netI 0.0317
_diffrn_reflns_limit_h_max 30
_diffrn_reflns_limit_h_min -30
_diffrn_reflns_limit_k_max 16
_diffrn_reflns_limit_k_min -16
_diffrn_reflns_limit_l_max 32
_diffrn_reflns_limit_l_min -33
_diffrn_reflns_number 30109
_diffrn_reflns_theta_max 28.33
_diffrn_reflns_theta_min 1.63
_exptl_absorpt_coefficient_mu 0.766
_exptl_absorpt_correction_type multi-scan
_exptl_crystal_colour colorless
_exptl_crystal_density_diffrn 1.468
_exptl_crystal_description parallepipe
_exptl_crystal_F_000 3256
_exptl_crystal_size_max 0.32
_exptl_crystal_size_mid 0.30
_exptl_crystal_size_min 0.22
_refine_diff_density_max 0.604
_refine_diff_density_min -0.485
_refine_diff_density_rms 0.062
_refine_ls_extinction_coef 0.00017(3)
_refine_ls_extinction_expression Fc^*^=kFc[1+0.001xFc^2^\l^3^/sin(2\q)]^-1/4^
_refine_ls_extinction_method SHELXL
_refine_ls_goodness_of_fit_all 1.065
_refine_ls_goodness_of_fit_obs 1.083
_refine_ls_hydrogen_treatment isotropic
_refine_ls_matrix_type full
_refine_ls_number_parameters 611
_refine_ls_number_reflns 8834
_refine_ls_number_restraints 0
_refine_ls_restrained_S_all 1.065
_refine_ls_restrained_S_obs 1.083
_refine_ls_R_factor_all 0.0468
_refine_ls_R_factor_obs 0.0324
_refine_ls_shift/esd_max 0.001
_refine_ls_shift/esd_mean 0.000
_refine_ls_structure_factor_coef Fsqd
_refine_ls_weighting_details 'w=1/[\s^2^(Fo^2^)+(0.0252P)^2^+9.6950P] where P=(Fo^2^+2Fc^2^)/3'
_refine_ls_weighting_scheme calc
_refine_ls_wR_factor_all 0.0716
_refine_ls_wR_factor_obs 0.0655
_reflns_number_observed 7250
_reflns_number_total 8834
_reflns_observed_criterion >2sigma(I)
_cod_data_source_file ic980726k_1.cif
_cod_data_source_block I.0.5CH2CL2
_cod_depositor_comments
;
The following automatic conversions were performed:

'_refine_ls_weighting_scheme' value 'calc
w=1/[\s^2^(Fo^2^)+(0.0252P)^2^+9.6950P] where P=(Fo^2^+2Fc^2^)/3' was
changed to 'calc'. New tag '_refine_ls_weighting_details' was
created. The value of the new tag was set to
'w=1/[\s^2^(Fo^2^)+(0.0252P)^2^+9.6950P] where P=(Fo^2^+2Fc^2^)/3'.

Automatic conversion script
Id: cif_fix_values 3143 2015-03-26 13:38:13Z robertas 
;
_cod_original_cell_volume 7262.3(25)
_cod_original_formula_sum 'C38.50 H34 Ag B Cl F4 N P2'
_cod_database_code 4323111

loop_
_symmetry_equiv_pos_as_xyz
'x, y, z'
'-x, y, -z+1/2'
'x+1/2, y+1/2, z'
'-x+1/2, y+1/2, -z+1/2'
'-x, -y, -z'
'x, -y, z-1/2'
'-x+1/2, -y+1/2, -z'
'x+1/2, -y+1/2, z-1/2'

loop_
_atom_site_aniso_label
_atom_site_aniso_U_11
_atom_site_aniso_U_22
_atom_site_aniso_U_33
_atom_site_aniso_U_23
_atom_site_aniso_U_13
_atom_site_aniso_U_12
Ag1 0.02716(8) 0.02451(9) 0.02830(9) -0.00104(7) 0.00538(6) 0.00344(7)
P2 0.0235(3) 0.0227(3) 0.0262(3) -0.0017(2) 0.0058(2) 0.0010(2)
P1 0.0238(3) 0.0232(3) 0.0337(3) 0.0004(2) 0.0050(2) 0.0022(2)
C111 0.0308(11) 0.0235(11) 0.0360(12) 0.0020(9) 0.0097(9) 0.0036(8)
C112 0.0335(12) 0.0295(11) 0.0404(13) -0.0014(10) 0.0083(10) -0.0002(10)
C113 0.0472(15) 0.0338(13) 0.048(2) -0.0083(11) 0.0042(12) -0.0014(11)
C114 0.062(2) 0.0330(13) 0.049(2) -0.0078(12) 0.0168(13) 0.0064(12)
C115 0.0433(15) 0.0383(14) 0.061(2) -0.0019(12) 0.0212(13) 0.0113(12)
C116 0.0316(12) 0.0343(13) 0.053(2) -0.0004(11) 0.0115(11) 0.0050(10)
C121 0.0238(10) 0.0292(11) 0.0371(12) 0.0038(9) 0.0017(9) -0.0019(9)
C122 0.0361(13) 0.0335(13) 0.048(2) 0.0070(11) 0.0046(11) 0.0021(10)
C123 0.0448(15) 0.041(2) 0.058(2) 0.0186(13) 0.0007(13) 0.0023(12)
C124 0.0464(15) 0.059(2) 0.0381(14) 0.0156(13) -0.0040(12) -0.0091(13)
C125 0.052(2) 0.053(2) 0.0346(14) -0.0012(13) 0.0016(12) -0.0053(13)
C126 0.0404(13) 0.0361(13) 0.0375(13) 0.0005(10) 0.0013(10) 0.0003(11)
C131 0.0236(10) 0.0218(10) 0.0495(14) 0.0017(9) 0.0057(9) 0.0038(8)
C132 0.0312(12) 0.0337(13) 0.054(2) -0.0009(12) 0.0032(11) 0.0013(10)
C133 0.0309(13) 0.0363(14) 0.080(2) -0.0060(14) -0.0018(13) -0.0025(11)
C134 0.0298(13) 0.0304(13) 0.105(3) 0.0095(15) 0.0103(15) -0.0027(11)
C135 0.0399(14) 0.0388(15) 0.076(2) 0.0203(14) 0.0211(14) 0.0068(12)
C136 0.0348(12) 0.0337(13) 0.052(2) 0.0101(12) 0.0087(11) 0.0048(10)
C211 0.0261(10) 0.0264(10) 0.0231(10) 0.0003(8) 0.0042(8) -0.0007(8)
C212 0.0301(11) 0.0295(12) 0.0431(13) 0.0034(10) 0.0091(10) 0.0024(9)
C213 0.0281(12) 0.047(2) 0.057(2) 0.0025(13) 0.0120(11) -0.0031(11)
C214 0.0387(13) 0.0389(14) 0.0434(14) 0.0034(11) 0.0082(11) -0.0130(11)
C215 0.0456(14) 0.0278(12) 0.0428(14) -0.0008(10) 0.0086(11) -0.0025(11)
C216 0.0312(12) 0.0284(11) 0.0383(13) -0.0018(9) 0.0098(10) 0.0006(9)
C221 0.0245(10) 0.0222(10) 0.0334(11) -0.0019(8) 0.0044(8) 0.0006(8)
C222 0.0283(11) 0.0321(12) 0.0426(14) -0.0079(11) 0.0073(9) -0.0021(10)
C223 0.0247(11) 0.0313(13) 0.072(2) -0.0121(12) 0.0110(11) 0.0009(10)
C224 0.0287(12) 0.0328(13) 0.075(2) 0.0031(13) -0.0039(12) 0.0048(10)
C225 0.0432(15) 0.048(2) 0.050(2) 0.0075(13) -0.0056(12) 0.0080(12)
C226 0.0360(13) 0.0392(13) 0.0398(14) 0.0002(11) 0.0036(10) 0.0070(11)
C231 0.0225(10) 0.0273(11) 0.0280(11) -0.0003(8) 0.0064(8) 0.0008(8)
C232 0.0293(11) 0.0281(11) 0.0325(12) -0.0016(9) 0.0066(9) -0.0040(9)
C233 0.0344(12) 0.0397(13) 0.0298(12) -0.0061(10) 0.0037(9) -0.0044(10)
C234 0.0361(12) 0.0488(15) 0.0281(12) 0.0031(11) 0.0087(10) -0.0068(11)
C235 0.0457(14) 0.045(2) 0.0392(14) 0.0061(11) 0.0110(11) -0.0158(12)
C236 0.0404(13) 0.0353(13) 0.0322(12) -0.0050(10) 0.0070(10) -0.0127(11)
N1 0.0539(14) 0.0430(13) 0.0538(15) -0.0027(11) -0.0112(11) -0.0037(11)
C1 0.051(2) 0.0324(14) 0.053(2) -0.0021(12) -0.0078(13) 0.0055(11)
C2 0.121(4) 0.046(2) 0.052(2) -0.012(2) -0.021(2) 0.016(2)
Cl1 0.1079(7) 0.0534(5) 0.0500(4) -0.0015(3) -0.0044(4) -0.0087(4)
C10 0.085(4) 0.039(2) 0.057(3) 0.000 -0.002(2) 0.000
B1 0.052(2) 0.069(2) 0.039(2) -0.002(2) 0.0090(14) 0.008(2)
F1 0.081(3) 0.113(5) 0.029(3) 0.003(2) -0.004(2) 0.014(3)
F2 0.068(3) 0.091(5) 0.047(2) 0.009(3) 0.026(2) -0.021(3)
F3 0.041(2) 0.126(6) 0.062(4) 0.021(3) -0.001(2) 0.000(3)
F4 0.188(7) 0.065(4) 0.136(7) -0.050(4) 0.050(5) 0.009(4)
F1A 0.200(11) 0.029(3) 0.084(6) 0.003(3) 0.098(6) -0.001(4)
F2A 0.087(5) 0.131(9) 0.121(6) 0.055(5) 0.067(4) 0.002(6)
F3A 0.068(4) 0.176(11) 0.056(5) 0.052(5) -0.005(3) 0.003(6)
F4A 0.076(4) 0.059(3) 0.095(5) 0.001(4) -0.011(4) 0.002(3)

loop_
_atom_site_label
_atom_site_type_symbol
_atom_site_fract_x
_atom_site_fract_y
_atom_site_fract_z
_atom_site_U_iso_or_equiv
_atom_site_thermal_displace_type
_atom_site_occupancy
_atom_site_calc_flag
_atom_site_refinement_flags
_atom_site_disorder_group
Ag1 Ag 0.191847(7) 0.632222(12) 0.120235(6) 0.02650(6) Uani 1 d . .
P2 P 0.21969(2) 0.47067(4) 0.07753(2) 0.02391(11) Uani 1 d . .
P1 P 0.10505(2) 0.74257(4) 0.09786(2) 0.02677(12) Uani 1 d . .
C111 C 0.09471(9) 0.8536(2) 0.14139(9) 0.0296(5) Uani 1 d . .
C112 C 0.14397(11) 0.9006(2) 0.16956(10) 0.0341(5) Uani 1 d . .
H11A H 0.1803(12) 0.8744(20) 0.1658(10) 0.042(7) Uiso 1 d . .
C113 C 0.13788(12) 0.9865(2) 0.20251(11) 0.0430(6) Uani 1 d . .
H11B H 0.1718(12) 1.0152(22) 0.2210(11) 0.047(8) Uiso 1 d . .
C114 C 0.08239(13) 1.0249(2) 0.20787(11) 0.0471(6) Uani 1 d . .
H11C H 0.0797(11) 1.0825(22) 0.2308(10) 0.043(7) Uiso 1 d . .
C115 C 0.03314(13) 0.9781(2) 0.18046(12) 0.0462(6) Uani 1 d . .
H11D H -0.0027(13) 1.0004(23) 0.1833(12) 0.056(9) Uiso 1 d . .
C116 C 0.03901(11) 0.8932(2) 0.14726(11) 0.0390(6) Uani 1 d . .
H11E H 0.0070(13) 0.8641(22) 0.1302(12) 0.052(8) Uiso 1 d . .
C121 C 0.09704(9) 0.7979(2) 0.03022(9) 0.0302(5) Uani 1 d . .
C122 C 0.07522(11) 0.8984(2) 0.01801(11) 0.0394(6) Uani 1 d . .
H12A H 0.0631(12) 0.9381(22) 0.0452(11) 0.048(8) Uiso 1 d . .
C123 C 0.07281(12) 0.9381(2) -0.03344(12) 0.0486(7) Uani 1 d . .
H12B H 0.0591(12) 1.0038(23) -0.0408(11) 0.050(8) Uiso 1 d . .
C124 C 0.09235(12) 0.8785(2) -0.07347(12) 0.0488(7) Uani 1 d . .
H12C H 0.0919(13) 0.9032(23) -0.1071(12) 0.055(9) Uiso 1 d . .
C125 C 0.11360(13) 0.7782(2) -0.06231(11) 0.0469(6) Uani 1 d . .
H12D H 0.1265(12) 0.7401(21) -0.0867(11) 0.041(8) Uiso 1 d . .
C126 C 0.11665(11) 0.7378(2) -0.01060(10) 0.0383(5) Uani 1 d . .
H12E H 0.1305(11) 0.6666(22) -0.0022(10) 0.042(7) Uiso 1 d . .
C131 C 0.03995(9) 0.6612(2) 0.10008(10) 0.0316(5) Uani 1 d . .
C132 C 0.00424(10) 0.6272(2) 0.05432(12) 0.0400(6) Uani 1 d . .
H13A H 0.0097(12) 0.6517(21) 0.0199(11) 0.047(8) Uiso 1 d . .
C133 C -0.04134(11) 0.5564(2) 0.05910(14) 0.0498(7) Uani 1 d . .
H13B H -0.0639(13) 0.5355(24) 0.0289(12) 0.058(9) Uiso 1 d . .
C134 C -0.05181(12) 0.5204(2) 0.10845(15) 0.0548(8) Uani 1 d . .
H13C H -0.0820(14) 0.4729(26) 0.1114(13) 0.070(10) Uiso 1 d . .
C135 C -0.01708(12) 0.5549(2) 0.15382(14) 0.0504(7) Uani 1 d . .
H13D H -0.0239(13) 0.5333(23) 0.1867(12) 0.054(9) Uiso 1 d . .
C136 C 0.02918(11) 0.6238(2) 0.15023(12) 0.0399(6) Uani 1 d . .
H13E H 0.0515(12) 0.6447(20) 0.1801(11) 0.040(7) Uiso 1 d . .
C211 C 0.16707(9) 0.3632(2) 0.08007(8) 0.0251(4) Uani 1 d . .
C212 C 0.10919(10) 0.3873(2) 0.08655(10) 0.0338(5) Uani 1 d . .
H21A H 0.0977(11) 0.4554(21) 0.0892(10) 0.036(7) Uiso 1 d . .
C213 C 0.06779(11) 0.3075(2) 0.08785(11) 0.0433(6) Uani 1 d . .
H21B H 0.0302(13) 0.3260(23) 0.0925(11) 0.053(8) Uiso 1 d . .
C214 C 0.08401(11) 0.2035(2) 0.08353(10) 0.0401(6) Uani 1 d . .
H21C H 0.0572(12) 0.1515(22) 0.0841(11) 0.048(8) Uiso 1 d . .
C215 C 0.14164(11) 0.1785(2) 0.07772(10) 0.0385(5) Uani 1 d . .
H21D H 0.1531(11) 0.1114(21) 0.0755(10) 0.042(7) Uiso 1 d . .
C216 C 0.18277(10) 0.2582(2) 0.07596(9) 0.0322(5) Uani 1 d . .
H21E H 0.2204(11) 0.2407(20) 0.0728(10) 0.041(7) Uiso 1 d . .
C221 C 0.28980(9) 0.4090(2) 0.10150(9) 0.0266(4) Uani 1 d . .
C222 C 0.32618(10) 0.3649(2) 0.06716(10) 0.0341(5) Uani 1 d . .
H22A H 0.3178(10) 0.3724(17) 0.0304(10) 0.024(6) Uiso 1 d . .
C223 C 0.37649(10) 0.3097(2) 0.08826(12) 0.0421(6) Uani 1 d . .
H22B H 0.4013(11) 0.2798(21) 0.0623(10) 0.043(7) Uiso 1 d . .
C224 C 0.38992(11) 0.2976(2) 0.14284(13) 0.0464(7) Uani 1 d . .
H22C H 0.4211(13) 0.2578(24) 0.1573(12) 0.059(9) Uiso 1 d . .
C225 C 0.35502(12) 0.3435(2) 0.17730(12) 0.0482(7) Uani 1 d . .
H22D H 0.3650(14) 0.3360(25) 0.2161(14) 0.070(10) Uiso 1 d . .
C226 C 0.30534(11) 0.4003(2) 0.15670(10) 0.0385(5) Uani 1 d . .
H22E H 0.2825(12) 0.4318(23) 0.1788(11) 0.052(8) Uiso 1 d . .
C231 C 0.22279(9) 0.4934(2) 0.00637(8) 0.0257(4) Uani 1 d . .
C232 C 0.19900(9) 0.4246(2) -0.03370(9) 0.0297(5) Uani 1 d . .
H23A H 0.1815(10) 0.3624(18) -0.0237(9) 0.029(6) Uiso 1 d . .
C233 C 0.20132(10) 0.4489(2) -0.08742(9) 0.0347(5) Uani 1 d . .
H23B H 0.1873(11) 0.4032(20) -0.1127(10) 0.036(7) Uiso 1 d . .
C234 C 0.22657(10) 0.5418(2) -0.10134(10) 0.0373(5) Uani 1 d . .
H23C H 0.2264(10) 0.5607(18) -0.1379(10) 0.032(6) Uiso 1 d . .
C235 C 0.25116(12) 0.6103(2) -0.06147(10) 0.0427(6) Uani 1 d . .
H23D H 0.2689(13) 0.6784(26) -0.0704(12) 0.067(9) Uiso 1 d . .
C236 C 0.24912(11) 0.5864(2) -0.00801(10) 0.0358(5) Uani 1 d . .
H23E H 0.2634(11) 0.6309(20) 0.0165(10) 0.037(7) Uiso 1 d . .
N1 N 0.26799(10) 0.7041(2) 0.17897(10) 0.0519(6) Uani 1 d . .
C1 C 0.28623(12) 0.7270(2) 0.22113(12) 0.0469(6) Uani 1 d . .
C2 C 0.3087(3) 0.7559(3) 0.2762(2) 0.0761(13) Uani 1 d . .
H2A H 0.3462(22) 0.7269(40) 0.2879(19) 0.129(18) Uiso 1 d . .
H2B H 0.2886(22) 0.7185(42) 0.2981(20) 0.132(21) Uiso 1 d . .
H2C H 0.3080(17) 0.8258(34) 0.2805(15) 0.087(12) Uiso 1 d . .
Cl1 Cl 0.03293(5) 0.74344(7) -0.19673(3) 0.0718(2) Uani 1 d . .
C10 C 0.0000 0.6650(3) -0.2500 0.0613(12) Uani 1 d S .
H10 H -0.0357(15) 0.6304(26) -0.2353(14) 0.080(11) Uiso 1 d . .
B1 B 0.1636(2) 0.5414(3) 0.24926(13) 0.0529(8) Uani 1 d . .
F1 F 0.1554(4) 0.5091(7) 0.1975(3) 0.075(2) Uani 0.55 d P 1
F2 F 0.1266(4) 0.4683(6) 0.2759(3) 0.067(2) Uani 0.55 d P 1
F3 F 0.2204(3) 0.5087(6) 0.2683(3) 0.077(2) Uani 0.55 d P 1
F4 F 0.1462(4) 0.6360(6) 0.2571(3) 0.127(3) Uani 0.55 d P 1
F1A F 0.1727(5) 0.5079(6) 0.2000(4) 0.097(4) Uani 0.45 d P 2
F2A F 0.1232(6) 0.5099(8) 0.2704(5) 0.108(4) Uani 0.45 d P 2
F3A F 0.2148(5) 0.5578(9) 0.2840(3) 0.101(3) Uani 0.45 d P 2
F4A F 0.1530(3) 0.6533(7) 0.2326(3) 0.078(2) Uani 0.45 d P 2

loop_
_atom_type_symbol
_atom_type_description
_atom_type_scat_dispersion_real
_atom_type_scat_dispersion_imag
_atom_type_scat_source
C C 0.0033 0.0016 'International Tables Vol C Tables 4.2.6.8 and 6.1.1.4'
H H 0.0000 0.0000 'International Tables Vol C Tables 4.2.6.8 and 6.1.1.4'
P P 0.1023 0.0942 'International Tables Vol C Tables 4.2.6.8 and 6.1.1.4'
Cl Cl 0.1484 0.1585 'International Tables Vol C Tables 4.2.6.8 and 6.1.1.4'
Ag Ag -0.8971 1.1015 'International Tables Vol C Tables 4.2.6.8 and 6.1.1.4'
N N 0.0061 0.0033 'International Tables Vol C Tables 4.2.6.8 and 6.1.1.4'
B B 0.0013 0.0007 'International Tables Vol C Tables 4.2.6.8 and 6.1.1.4'
F F 0.0171 0.0103 'International Tables Vol C Tables 4.2.6.8 and 6.1.1.4'

loop_
_geom_angle_atom_site_label_1
_geom_angle_atom_site_label_2
_geom_angle_atom_site_label_3
_geom_angle
_geom_angle_site_symmetry_1
_geom_angle_site_symmetry_3
_geom_angle_publ_flag
N1 Ag1 P1 116.37(6) . . ?
N1 Ag1 P2 113.11(6) . . ?
P1 Ag1 P2 129.37(2) . . ?
C221 P2 C231 104.31(10) . . ?
C221 P2 C211 103.04(10) . . ?
C231 P2 C211 105.25(10) . . ?
C221 P2 Ag1 119.15(7) . . ?
C231 P2 Ag1 110.21(7) . . ?
C211 P2 Ag1 113.60(7) . . ?
C111 P1 C131 104.42(10) . . ?
C111 P1 C121 104.92(10) . . ?
C131 P1 C121 105.28(11) . . ?
C111 P1 Ag1 118.22(8) . . ?
C131 P1 Ag1 108.31(7) . . ?
C121 P1 Ag1 114.52(8) . . ?
C112 C111 C116 119.0(2) . . ?
C112 C111 P1 118.7(2) . . ?
C116 C111 P1 122.3(2) . . ?
C111 C112 C113 120.3(2) . . ?
C114 C113 C112 120.0(3) . . ?
C115 C114 C113 120.2(2) . . ?
C114 C115 C116 120.0(2) . . ?
C115 C116 C111 120.5(3) . . ?
C122 C121 C126 118.6(2) . . ?
C122 C121 P1 123.2(2) . . ?
C126 C121 P1 118.1(2) . . ?
C123 C122 C121 120.7(3) . . ?
C124 C123 C122 120.4(3) . . ?
C125 C124 C123 119.8(3) . . ?
C124 C125 C126 120.3(3) . . ?
C125 C126 C121 120.2(2) . . ?
C132 C131 C136 119.1(2) . . ?
C132 C131 P1 123.1(2) . . ?
C136 C131 P1 117.5(2) . . ?
C131 C132 C133 119.7(3) . . ?
C134 C133 C132 120.9(3) . . ?
C133 C134 C135 119.6(3) . . ?
C134 C135 C136 120.8(3) . . ?
C135 C136 C131 120.0(3) . . ?
C216 C211 C212 118.7(2) . . ?
C216 C211 P2 122.4(2) . . ?
C212 C211 P2 118.9(2) . . ?
C213 C212 C211 120.5(2) . . ?
C214 C213 C212 120.2(2) . . ?
C213 C214 C215 119.9(2) . . ?
C214 C215 C216 119.8(2) . . ?
C215 C216 C211 120.9(2) . . ?
C226 C221 C222 119.4(2) . . ?
C226 C221 P2 117.7(2) . . ?
C222 C221 P2 122.8(2) . . ?
C223 C222 C221 119.9(2) . . ?
C224 C223 C222 120.1(2) . . ?
C223 C224 C225 120.4(2) . . ?
C224 C225 C226 119.9(3) . . ?
C225 C226 C221 120.2(2) . . ?
C232 C231 C236 119.1(2) . . ?
C232 C231 P2 123.4(2) . . ?
C236 C231 P2 117.5(2) . . ?
C231 C232 C233 120.1(2) . . ?
C234 C233 C232 120.4(2) . . ?
C233 C234 C235 119.7(2) . . ?
C236 C235 C234 120.1(2) . . ?
C235 C236 C231 120.5(2) . . ?
C1 N1 Ag1 148.9(2) . . ?
N1 C1 C2 178.7(4) . . ?
Cl1 C10 Cl1 111.0(2) . 2_554 ?
F2A B1 F1A 121.5(8) . . ?
F4 B1 F1 115.0(6) . . ?
F2A B1 F3A 114.3(8) . . ?
F1A B1 F3A 114.0(7) . . ?
F4 B1 F3 121.4(6) . . ?
F1 B1 F3 104.3(5) . . ?
F4 B1 F2 107.9(6) . . ?
F1 B1 F2 103.3(5) . . ?
F3 B1 F2 103.0(6) . . ?
F2A B1 F4A 109.7(7) . . ?
F1A B1 F4A 94.7(5) . . ?
F3A B1 F4A 97.4(6) . . ?

loop_
_geom_bond_atom_site_label_1
_geom_bond_atom_site_label_2
_geom_bond_distance
_geom_bond_site_symmetry_2
_geom_bond_publ_flag
Ag1 N1 2.321(2) . ?
Ag1 P1 2.4389(7) . ?
Ag1 P2 2.4395(7) . ?
P2 C221 1.818(2) . ?
P2 C231 1.824(2) . ?
P2 C211 1.828(2) . ?
P1 C111 1.819(2) . ?
P1 C131 1.822(2) . ?
P1 C121 1.828(2) . ?
C111 C112 1.387(3) . ?
C111 C116 1.398(3) . ?
C112 C113 1.389(3) . ?
C113 C114 1.385(4) . ?
C114 C115 1.378(4) . ?
C115 C116 1.382(4) . ?
C121 C122 1.391(3) . ?
C121 C126 1.400(3) . ?
C122 C123 1.383(4) . ?
C123 C124 1.381(4) . ?
C124 C125 1.379(4) . ?
C125 C126 1.392(4) . ?
C131 C132 1.391(3) . ?
C131 C136 1.400(4) . ?
C132 C133 1.396(4) . ?
C133 C134 1.373(5) . ?
C134 C135 1.375(5) . ?
C135 C136 1.387(4) . ?
C211 C216 1.389(3) . ?
C211 C212 1.392(3) . ?
C212 C213 1.391(3) . ?
C213 C214 1.380(4) . ?
C214 C215 1.385(4) . ?
C215 C216 1.388(3) . ?
C221 C226 1.392(3) . ?
C221 C222 1.395(3) . ?
C222 C223 1.394(3) . ?
C223 C224 1.376(4) . ?
C224 C225 1.383(4) . ?
C225 C226 1.390(4) . ?
C231 C232 1.390(3) . ?
C231 C236 1.396(3) . ?
C232 C233 1.394(3) . ?
C233 C234 1.379(3) . ?
C234 C235 1.390(4) . ?
C235 C236 1.385(3) . ?
N1 C1 1.126(3) . ?
C1 C2 1.461(4) . ?
Cl1 C10 1.759(3) . ?
C10 Cl1 1.759(3) 2_554 ?
B1 F2A 1.197(12) . ?
B1 F4 1.289(8) . ?
B1 F1A 1.352(10) . ?
B1 F1 1.354(8) . ?
B1 F3A 1.384(10) . ?
B1 F3 1.390(8) . ?
B1 F2 1.478(8) . ?
B1 F4A 1.492(9) . ?
